data_7125682
loop_
_publ_author_name
'Shoji, Taku'
'Sugiyama, Shuhei'
'Kobayashi, Yoshiaki'
'Yamazaki, Akari'
'Ariga, Yukino'
'Katoh, Ryuzi'
'Wakui, Hiroki'
'Yasunami, Masafumi'
'Ito, Shunji'

_publ_section_title
;
 Direct synthesis of 2-arylazulenes by [8+2] cycloaddition of
 2H-cyclohepta[b]furan-2-ones with silyl enol ethers.
;
_journal_issue 10
_journal_name_full 'Chemical communications (Cambridge, England)'
_journal_page_first 1485
_journal_page_last 1488
_journal_paper_doi 10.1039/c9cc09376a
_journal_volume 56
_journal_year 2020
_chemical_formula_moiety 'C27 H24 O2'
_chemical_formula_sum 'C27 H24 O2'
_chemical_formula_weight 380.46
_space_group_crystal_system monoclinic
_space_group_IT_number 14
_space_group_name_Hall '-P 2yn'
_space_group_name_H-M_alt 'P 1 21/n 1'
_atom_sites_solution_hydrogens geom
_atom_sites_solution_primary direct
_atom_sites_solution_secondary difmap
_audit_creation_method SHELXL-2018/3
_audit_update_record
;
2018-12-07 deposited with the CCDC.	2019-12-20 downloaded from the CCDC.
;
_cell_angle_alpha 90
_cell_angle_beta 97.4542(19)
_cell_angle_gamma 90
_cell_formula_units_Z 8
_cell_length_a 9.9833(2)
_cell_length_b 11.7354(2)
_cell_length_c 34.8372(7)
_cell_measurement_reflns_used 37664
_cell_measurement_temperature 100(2)
_cell_measurement_theta_max 31.30
_cell_measurement_theta_min 2.02
_cell_volume 4046.96(14)
_computing_cell_refinement 'CrysAlisPro 1.171.39.46 (Rigaku OD, 2018)'
_computing_data_collection 'CrystalClear (Rigaku Inc., 2008)'
_computing_data_reduction 'CrysAlisPro 1.171.39.46 (Rigaku OD, 2018)'
_computing_molecular_graphics 'CrystalStructure 4.3.1 (Rigaku, 2018)'
_computing_publication_material 'CrystalStructure 4.3.1 (Rigaku, 2018)'
_computing_structure_refinement 'SHELXL-2018/3 (Sheldrick, 2018)'
_computing_structure_solution 'SHELXT 2018/2 (Sheldrick, 2018)'
_diffrn_ambient_temperature 100(2)
_diffrn_detector_area_resol_mean 7.111
_diffrn_measured_fraction_theta_full 1.000
_diffrn_measured_fraction_theta_max 1.000
_diffrn_measurement_device_type 'Rigaku Varimax with Saturn'
_diffrn_measurement_method '\w scans'
_diffrn_radiation_type MoK\a
_diffrn_radiation_wavelength 0.71073
_diffrn_reflns_av_R_equivalents 0.0603
_diffrn_reflns_av_unetI/netI 0.0367
_diffrn_reflns_Laue_measured_fraction_full 1.000
_diffrn_reflns_Laue_measured_fraction_max 1.000
_diffrn_reflns_limit_h_max 13
_diffrn_reflns_limit_h_min -13
_diffrn_reflns_limit_k_max 15
_diffrn_reflns_limit_k_min -15
_diffrn_reflns_limit_l_max 46
_diffrn_reflns_limit_l_min -46
_diffrn_reflns_number 68205
_diffrn_reflns_point_group_measured_fraction_full 1.000
_diffrn_reflns_point_group_measured_fraction_max 1.000
_diffrn_reflns_theta_full 25.242
_diffrn_reflns_theta_max 27.996
_diffrn_reflns_theta_min 1.833
_diffrn_source 'rotating anode X-ray generator'
_exptl_absorpt_coefficient_mu 0.077
_exptl_absorpt_correction_T_max 0.998
_exptl_absorpt_correction_T_min 0.922
_exptl_absorpt_correction_type multi-scan
_exptl_absorpt_process_details
;
CrysAlisPro 1.171.39.46 (Rigaku Oxford Diffraction, 2018)
Empirical absorption correction using spherical harmonics,
 implemented in SCALE3 ABSPACK scaling algorithm.
;
_exptl_crystal_colour purple
_exptl_crystal_density_diffrn 1.249
_exptl_crystal_density_method 'not measured'
_exptl_crystal_description plate
_exptl_crystal_F_000 1616
_exptl_crystal_size_max 0.200
_exptl_crystal_size_mid 0.060
_exptl_crystal_size_min 0.030
_refine_diff_density_max 0.291
_refine_diff_density_min -0.318
_refine_diff_density_rms 0.050
_refine_ls_extinction_method none
_refine_ls_goodness_of_fit_ref 1.025
_refine_ls_hydrogen_treatment constr
_refine_ls_matrix_type full
_refine_ls_number_parameters 529
_refine_ls_number_reflns 9788
_refine_ls_number_restraints 0
_refine_ls_restrained_S_all 1.025
_refine_ls_R_factor_all 0.0650
_refine_ls_R_factor_gt 0.0480
_refine_ls_shift/su_max 0.001
_refine_ls_shift/su_mean 0.000
_refine_ls_structure_factor_coef Fsqd
_refine_ls_weighting_details 'w=1/[\s^2^(Fo^2^)+(0.0479P)^2^+1.8408P] where P=(Fo^2^+2Fc^2^)/3'
_refine_ls_weighting_scheme calc
_refine_ls_wR_factor_gt 0.1054
_refine_ls_wR_factor_ref 0.1133
_reflns_Friedel_coverage 0.000
_reflns_number_gt 7792
_reflns_number_total 9788
_reflns_threshold_expression 'I > 2\s(I)'
_cod_data_source_file c9cc09376a2.cif
_cod_data_source_block shelxl
_cod_depositor_comments 'Adding full bibliography for 7125682--7125685.cif.'
_cod_original_sg_symbol_H-M 'P 21/n'
_cod_database_code 7125682
_shelx_shelxl_version_number 2018/3
_shelx_space_group_comment
;
The symmetry employed for this shelxl refinement is uniquely defined
by the following loop, which should always be used as a source of
symmetry information in preference to the above space-group names.
They are only intended as comments.
;
_shelx_estimated_absorpt_t_min 0.985
_shelx_estimated_absorpt_t_max 0.998

loop_
_space_group_symop_operation_xyz
'x, y, z'
'-x+1/2, y+1/2, -z+1/2'
'-x, -y, -z'
'x-1/2, -y-1/2, z-1/2'

loop_
_atom_site_label
_atom_site_type_symbol
_atom_site_fract_x
_atom_site_fract_y
_atom_site_fract_z
_atom_site_U_iso_or_equiv
_atom_site_adp_type
_atom_site_occupancy
_atom_site_site_symmetry_order
_atom_site_calc_flag
_atom_site_refinement_flags_posn
_atom_site_refinement_flags_adp
O1 O 0.43785(10) 0.38426(9) 0.67785(3) 0.0221(2) Uani 1 1 d . .
O2 O 0.37342(10) 0.27339(8) 0.62633(3) 0.0198(2) Uani 1 1 d . .
O3 O 0.85280(14) 0.29164(11) 0.67732(3) 0.0375(3) Uani 1 1 d . .
O4 O 0.90480(10) 0.28199(9) 0.61703(3) 0.0207(2) Uani 1 1 d . .
C1 C 0.25640(13) 0.44410(11) 0.63046(4) 0.0138(3) Uani 1 1 d . .
C2 C 0.17494(13) 0.43233(11) 0.59358(4) 0.0137(3) Uani 1 1 d . .
C3 C 0.06595(13) 0.50711(11) 0.59226(4) 0.0151(3) Uani 1 1 d . .
H3 H -0.003389 0.515312 0.571028 0.018 Uiso 1 1 calc R U
C4 C 0.07426(13) 0.56844(11) 0.62707(4) 0.0141(3) Uani 1 1 d . .
C5 C -0.02161(14) 0.64522(11) 0.63667(4) 0.0157(3) Uani 1 1 d . .
H5 H -0.097958 0.655878 0.617705 0.019 Uiso 1 1 calc R U
C6 C -0.02065(14) 0.70878(12) 0.67047(4) 0.0176(3) Uani 1 1 d . .
H6 H -0.099275 0.753102 0.672197 0.021 Uiso 1 1 calc R U
C7 C 0.07963(14) 0.71623(12) 0.70203(4) 0.0177(3) Uani 1 1 d . .
H7 H 0.060385 0.767733 0.721631 0.021 Uiso 1 1 calc R U
C8 C 0.20421(14) 0.66054(11) 0.70976(4) 0.0154(3) Uani 1 1 d . .
C9 C 0.25336(14) 0.57523(11) 0.68723(4) 0.0148(3) Uani 1 1 d . .
H9 H 0.336861 0.542441 0.697990 0.018 Uiso 1 1 calc R U
C10 C 0.19884(13) 0.53087(11) 0.65145(4) 0.0137(3) Uani 1 1 d . .
C11 C 0.36537(13) 0.36910(11) 0.64769(4) 0.0138(3) Uani 1 1 d . .
C12 C 0.48159(15) 0.19656(12) 0.63960(4) 0.0192(3) Uani 1 1 d . .
H12A H 0.456282 0.150584 0.661018 0.023 Uiso 1 1 calc R U
H12B H 0.563322 0.240325 0.648527 0.023 Uiso 1 1 calc R U
H12C H 0.498968 0.146343 0.618321 0.023 Uiso 1 1 calc R U
C13 C 0.19835(13) 0.36009(11) 0.56022(4) 0.0136(3) Uani 1 1 d . .
C14 C 0.32600(14) 0.34988(11) 0.54808(4) 0.0142(3) Uani 1 1 d . .
H14 H 0.401358 0.386647 0.562363 0.017 Uiso 1 1 calc R U
C15 C 0.34395(14) 0.28689(11) 0.51553(4) 0.0144(3) Uani 1 1 d . .
H15 H 0.431350 0.281875 0.507647 0.017 Uiso 1 1 calc R U
C16 C 0.23520(13) 0.23027(11) 0.49397(4) 0.0132(3) Uani 1 1 d . .
C17 C 0.10785(14) 0.24110(12) 0.50616(4) 0.0157(3) Uani 1 1 d . .
H17 H 0.032647 0.203572 0.492087 0.019 Uiso 1 1 calc R U
C18 C 0.08905(14) 0.30559(12) 0.53843(4) 0.0154(3) Uani 1 1 d . .
H18 H 0.001122 0.312840 0.545806 0.019 Uiso 1 1 calc R U
C19 C 0.25492(14) 0.16133(11) 0.45927(4) 0.0140(3) Uani 1 1 d . .
C20 C 0.38092(14) 0.11401(12) 0.45508(4) 0.0163(3) Uani 1 1 d . .
H20 H 0.454913 0.125899 0.474731 0.020 Uiso 1 1 calc R U
C21 C 0.39954(15) 0.04981(12) 0.42258(4) 0.0191(3) Uani 1 1 d . .
H21 H 0.485877 0.018686 0.420143 0.023 Uiso 1 1 calc R U
C22 C 0.29251(15) 0.03126(12) 0.39382(4) 0.0197(3) Uani 1 1 d . .
H22 H 0.304972 -0.012807 0.371687 0.024 Uiso 1 1 calc R U
C23 C 0.16701(15) 0.07738(12) 0.39753(4) 0.0196(3) Uani 1 1 d . .
H23 H 0.093387 0.064840 0.377815 0.024 Uiso 1 1 calc R U
C24 C 0.14807(14) 0.14181(12) 0.42985(4) 0.0176(3) Uani 1 1 d . .
H24 H 0.061529 0.172975 0.432000 0.021 Uiso 1 1 calc R U
C25 C 0.29369(15) 0.69176(12) 0.74728(4) 0.0188(3) Uani 1 1 d . .
H25 H 0.381683 0.651031 0.747307 0.023 Uiso 1 1 calc R U
C26 C 0.23070(17) 0.65086(15) 0.78251(4) 0.0293(4) Uani 1 1 d . .
H26A H 0.145439 0.691257 0.783736 0.035 Uiso 1 1 calc R U
H26B H 0.292872 0.666320 0.806089 0.035 Uiso 1 1 calc R U
H26C H 0.213372 0.568773 0.780327 0.035 Uiso 1 1 calc R U
C27 C 0.32414(16) 0.81973(13) 0.75043(5) 0.0265(3) Uani 1 1 d . .
H27A H 0.391909 0.833901 0.772897 0.032 Uiso 1 1 calc R U
H27B H 0.241124 0.861349 0.753542 0.032 Uiso 1 1 calc R U
H27C H 0.358855 0.845742 0.726878 0.032 Uiso 1 1 calc R U
C28 C 0.74446(13) 0.41675(11) 0.62872(4) 0.0139(3) Uani 1 1 d . .
C29 C 0.70058(13) 0.44295(11) 0.58910(4) 0.0142(3) Uani 1 1 d . .
C30 C 0.63309(14) 0.54810(12) 0.58742(4) 0.0163(3) Uani 1 1 d . .
H30 H 0.594656 0.585161 0.564342 0.020 Uiso 1 1 calc R U
C31 C 0.63109(13) 0.59002(11) 0.62500(4) 0.0149(3) Uani 1 1 d . .
C32 C 0.57756(14) 0.69443(12) 0.63433(4) 0.0188(3) Uani 1 1 d . .
H32 H 0.538471 0.739153 0.613046 0.023 Uiso 1 1 calc R U
C33 C 0.57388(15) 0.74174(12) 0.67076(4) 0.0208(3) Uani 1 1 d . .
H33 H 0.535399 0.815754 0.670904 0.025 Uiso 1 1 calc R U
C34 C 0.61855(15) 0.69611(12) 0.70706(4) 0.0199(3) Uani 1 1 d . .
H34 H 0.604484 0.743593 0.728259 0.024 Uiso 1 1 calc R U
C35 C 0.68064(14) 0.59196(12) 0.71740(4) 0.0178(3) Uani 1 1 d . .
C36 C 0.71836(14) 0.50906(12) 0.69211(4) 0.0166(3) Uani 1 1 d . .
H36 H 0.763718 0.444989 0.704367 0.020 Uiso 1 1 calc R U
C37 C 0.70018(13) 0.50526(11) 0.65190(4) 0.0142(3) Uani 1 1 d . .
C38 C 0.83608(14) 0.32518(12) 0.64423(4) 0.0160(3) Uani 1 1 d . .
C39 C 0.99818(15) 0.19145(13) 0.62799(4) 0.0223(3) Uani 1 1 d . .
H39A H 0.971411 0.151405 0.650482 0.027 Uiso 1 1 calc R U
H39B H 1.089119 0.223030 0.634624 0.027 Uiso 1 1 calc R U
H39C H 0.997916 0.137979 0.606378 0.027 Uiso 1 1 calc R U
C40 C 0.71378(13) 0.37333(11) 0.55451(4) 0.0139(3) Uani 1 1 d . .
C41 C 0.69735(13) 0.25484(12) 0.55451(4) 0.0149(3) Uani 1 1 d . .
H41 H 0.677952 0.217874 0.577415 0.018 Uiso 1 1 calc R U
C42 C 0.70881(13) 0.19057(12) 0.52182(4) 0.0155(3) Uani 1 1 d . .
H42 H 0.697245 0.110307 0.522712 0.019 Uiso 1 1 calc R U
C43 C 0.73718(13) 0.24165(11) 0.48739(4) 0.0136(3) Uani 1 1 d . .
C44 C 0.75185(14) 0.36021(12) 0.48731(4) 0.0163(3) Uani 1 1 d . .
H44 H 0.770312 0.397360 0.464341 0.020 Uiso 1 1 calc R U
C45 C 0.73998(14) 0.42459(12) 0.52006(4) 0.0165(3) Uani 1 1 d . .
H45 H 0.749841 0.505016 0.519066 0.020 Uiso 1 1 calc R U
C46 C 0.75052(13) 0.17155(12) 0.45237(4) 0.0140(3) Uani 1 1 d . .
C47 C 0.77342(14) 0.05373(12) 0.45521(4) 0.0184(3) Uani 1 1 d . .
H47 H 0.783158 0.018514 0.479970 0.022 Uiso 1 1 calc R U
C48 C 0.78216(15) -0.01242(13) 0.42265(4) 0.0214(3) Uani 1 1 d . .
H48 H 0.795762 -0.092325 0.425194 0.026 Uiso 1 1 calc R U
C49 C 0.77103(14) 0.03806(13) 0.38629(4) 0.0201(3) Uani 1 1 d . .
H49 H 0.777014 -0.007029 0.363929 0.024 Uiso 1 1 calc R U
C50 C 0.75106(14) 0.15504(13) 0.38289(4) 0.0187(3) Uani 1 1 d . .
H50 H 0.745206 0.190219 0.358170 0.022 Uiso 1 1 calc R U
C51 C 0.73963(14) 0.22074(12) 0.41548(4) 0.0163(3) Uani 1 1 d . .
H51 H 0.724166 0.300362 0.412684 0.020 Uiso 1 1 calc R U
C52 C 0.71036(16) 0.56508(13) 0.76063(4) 0.0226(3) Uani 1 1 d . .
H52 H 0.683319 0.632965 0.775179 0.027 Uiso 1 1 calc R U
C53 C 0.62636(16) 0.46358(14) 0.77134(5) 0.0262(3) Uani 1 1 d . .
H53A H 0.642308 0.451391 0.799386 0.031 Uiso 1 1 calc R U
H53B H 0.652678 0.395162 0.758025 0.031 Uiso 1 1 calc R U
H53C H 0.530298 0.479205 0.763450 0.031 Uiso 1 1 calc R U
C54 C 0.86067(18) 0.54409(17) 0.77312(5) 0.0348(4) Uani 1 1 d . .
H54A H 0.876060 0.529061 0.801011 0.042 Uiso 1 1 calc R U
H54B H 0.912202 0.611533 0.767242 0.042 Uiso 1 1 calc R U
H54C H 0.890190 0.478193 0.759104 0.042 Uiso 1 1 calc R U

loop_
_atom_site_aniso_label
_atom_site_aniso_U_11
_atom_site_aniso_U_22
_atom_site_aniso_U_33
_atom_site_aniso_U_23
_atom_site_aniso_U_13
_atom_site_aniso_U_12
O1 0.0204(5) 0.0226(5) 0.0214(5) -0.0059(4) -0.0044(4) 0.0054(4)
O2 0.0259(5) 0.0148(5) 0.0176(5) -0.0023(4) -0.0014(4) 0.0082(4)
O3 0.0597(8) 0.0368(7) 0.0179(6) 0.0112(5) 0.0124(5) 0.0261(6)
O4 0.0227(5) 0.0229(5) 0.0167(5) 0.0026(4) 0.0033(4) 0.0105(4)
C1 0.0155(6) 0.0113(6) 0.0148(6) -0.0008(5) 0.0028(5) -0.0011(5)
C2 0.0150(6) 0.0108(6) 0.0156(6) -0.0001(5) 0.0036(5) -0.0021(5)
C3 0.0152(6) 0.0142(6) 0.0156(6) 0.0008(5) 0.0005(5) -0.0003(5)
C4 0.0149(6) 0.0110(6) 0.0163(6) 0.0021(5) 0.0022(5) -0.0013(5)
C5 0.0146(6) 0.0149(6) 0.0177(7) 0.0023(5) 0.0024(5) 0.0000(5)
C6 0.0173(7) 0.0152(7) 0.0214(7) 0.0007(5) 0.0065(6) 0.0035(5)
C7 0.0225(7) 0.0147(7) 0.0174(7) -0.0029(5) 0.0077(6) 0.0000(6)
C8 0.0189(7) 0.0134(6) 0.0143(6) 0.0004(5) 0.0043(5) -0.0019(5)
C9 0.0162(6) 0.0126(6) 0.0159(6) 0.0013(5) 0.0029(5) 0.0003(5)
C10 0.0143(6) 0.0117(6) 0.0156(6) 0.0024(5) 0.0036(5) -0.0016(5)
C11 0.0146(6) 0.0122(6) 0.0153(6) 0.0006(5) 0.0043(5) -0.0008(5)
C12 0.0205(7) 0.0160(7) 0.0219(7) 0.0025(6) 0.0055(6) 0.0077(6)
C13 0.0176(7) 0.0108(6) 0.0119(6) 0.0006(5) 0.0005(5) 0.0020(5)
C14 0.0161(7) 0.0118(6) 0.0141(6) 0.0008(5) -0.0008(5) -0.0010(5)
C15 0.0143(6) 0.0145(6) 0.0147(6) 0.0020(5) 0.0025(5) 0.0014(5)
C16 0.0178(7) 0.0102(6) 0.0115(6) 0.0018(5) 0.0015(5) 0.0027(5)
C17 0.0151(7) 0.0149(6) 0.0164(7) -0.0021(5) -0.0006(5) -0.0008(5)
C18 0.0136(6) 0.0161(7) 0.0168(7) 0.0001(5) 0.0025(5) 0.0014(5)
C19 0.0176(7) 0.0100(6) 0.0149(6) 0.0000(5) 0.0037(5) -0.0003(5)
C20 0.0177(7) 0.0144(6) 0.0167(7) -0.0007(5) 0.0020(5) -0.0015(5)
C21 0.0214(7) 0.0154(7) 0.0219(7) -0.0006(6) 0.0077(6) 0.0006(6)
C22 0.0305(8) 0.0145(7) 0.0154(7) -0.0028(5) 0.0072(6) 0.0013(6)
C23 0.0261(8) 0.0175(7) 0.0143(7) -0.0015(5) -0.0011(6) 0.0004(6)
C24 0.0194(7) 0.0161(7) 0.0171(7) 0.0005(5) 0.0011(5) 0.0025(5)
C25 0.0195(7) 0.0194(7) 0.0178(7) -0.0037(6) 0.0029(6) 0.0008(6)
C26 0.0354(9) 0.0367(9) 0.0151(7) -0.0027(7) 0.0013(6) -0.0060(7)
C27 0.0257(8) 0.0224(8) 0.0312(8) -0.0100(7) 0.0033(7) -0.0033(6)
C28 0.0159(6) 0.0123(6) 0.0137(6) -0.0001(5) 0.0033(5) -0.0011(5)
C29 0.0132(6) 0.0138(6) 0.0157(6) -0.0009(5) 0.0023(5) -0.0022(5)
C30 0.0168(7) 0.0160(7) 0.0157(7) 0.0013(5) 0.0006(5) 0.0008(5)
C31 0.0135(6) 0.0140(6) 0.0174(7) 0.0008(5) 0.0030(5) -0.0018(5)
C32 0.0186(7) 0.0156(7) 0.0221(7) 0.0015(6) 0.0027(6) 0.0011(5)
C33 0.0215(7) 0.0140(7) 0.0279(8) -0.0034(6) 0.0069(6) 0.0023(6)
C34 0.0219(7) 0.0169(7) 0.0225(7) -0.0055(6) 0.0096(6) -0.0038(6)
C35 0.0195(7) 0.0163(7) 0.0188(7) -0.0015(5) 0.0067(5) -0.0058(5)
C36 0.0181(7) 0.0144(6) 0.0176(7) 0.0017(5) 0.0034(5) -0.0021(5)
C37 0.0142(6) 0.0117(6) 0.0171(7) 0.0001(5) 0.0032(5) -0.0022(5)
C38 0.0200(7) 0.0133(6) 0.0148(6) -0.0006(5) 0.0030(5) -0.0012(5)
C39 0.0207(7) 0.0186(7) 0.0274(8) 0.0030(6) 0.0026(6) 0.0073(6)
C40 0.0113(6) 0.0159(6) 0.0140(6) 0.0003(5) -0.0002(5) 0.0015(5)
C41 0.0161(7) 0.0161(7) 0.0123(6) 0.0016(5) 0.0014(5) -0.0012(5)
C42 0.0173(7) 0.0115(6) 0.0175(7) 0.0008(5) 0.0015(5) -0.0010(5)
C43 0.0123(6) 0.0147(6) 0.0133(6) 0.0000(5) 0.0004(5) 0.0017(5)
C44 0.0206(7) 0.0153(7) 0.0131(6) 0.0028(5) 0.0022(5) 0.0008(5)
C45 0.0204(7) 0.0125(6) 0.0164(7) 0.0017(5) 0.0009(5) 0.0010(5)
C46 0.0111(6) 0.0164(6) 0.0145(6) -0.0006(5) 0.0014(5) 0.0002(5)
C47 0.0227(7) 0.0161(7) 0.0167(7) 0.0022(5) 0.0033(6) 0.0030(6)
C48 0.0255(8) 0.0160(7) 0.0233(7) -0.0019(6) 0.0054(6) 0.0044(6)
C49 0.0203(7) 0.0225(7) 0.0181(7) -0.0057(6) 0.0044(6) 0.0017(6)
C50 0.0202(7) 0.0226(7) 0.0134(6) 0.0005(6) 0.0022(5) -0.0013(6)
C51 0.0171(7) 0.0155(7) 0.0162(7) 0.0010(5) 0.0014(5) -0.0007(5)
C52 0.0343(9) 0.0192(7) 0.0153(7) -0.0041(6) 0.0075(6) -0.0044(6)
C53 0.0293(8) 0.0271(8) 0.0231(8) 0.0055(6) 0.0067(6) -0.0032(7)
C54 0.0355(10) 0.0489(11) 0.0185(8) 0.0004(7) -0.0019(7) -0.0183(8)

loop_
_atom_type_symbol
_atom_type_description
_atom_type_scat_dispersion_real
_atom_type_scat_dispersion_imag
_atom_type_scat_source
C C 0.0033 0.0016 'International Tables Vol C Tables 4.2.6.8 and 6.1.1.4'
H H 0.0000 0.0000 'International Tables Vol C Tables 4.2.6.8 and 6.1.1.4'
O O 0.0106 0.0060 'International Tables Vol C Tables 4.2.6.8 and 6.1.1.4'

loop_
_geom_angle_atom_site_label_1
_geom_angle_atom_site_label_2
_geom_angle_atom_site_label_3
_geom_angle
C11 O2 C12 116.04(11)
C38 O4 C39 117.87(11)
C10 C1 C2 108.08(12)
C10 C1 C11 123.28(12)
C2 C1 C11 127.80(12)
C3 C2 C1 108.55(12)
C3 C2 C13 122.43(12)
C1 C2 C13 128.95(12)
C2 C3 C4 109.63(12)
C2 C3 H3 125.2
C4 C3 H3 125.2
C5 C4 C3 125.20(12)
C5 C4 C10 127.61(12)
C3 C4 C10 107.13(11)
C4 C5 C6 128.51(13)
C4 C5 H5 115.7
C6 C5 H5 115.7
C7 C6 C5 128.86(13)
C7 C6 H6 115.6
C5 C6 H6 115.6
C6 C7 C8 130.80(13)
C6 C7 H7 114.6
C8 C7 H7 114.6
C9 C8 C7 126.40(13)
C9 C8 C25 116.25(12)
C7 C8 C25 117.29(12)
C10 C9 C8 130.07(13)
C10 C9 H9 115.0
C8 C9 H9 115.0
C9 C10 C1 126.28(12)
C9 C10 C4 127.12(12)
C1 C10 C4 106.53(11)
O1 C11 O2 121.85(12)
O1 C11 C1 126.60(13)
O2 C11 C1 111.49(11)
O2 C12 H12A 109.5
O2 C12 H12B 109.5
H12A C12 H12B 109.5
O2 C12 H12C 109.5
H12A C12 H12C 109.5
H12B C12 H12C 109.5
C14 C13 C18 118.25(12)
C14 C13 C2 121.92(12)
C18 C13 C2 119.71(12)
C15 C14 C13 120.87(12)
C15 C14 H14 119.6
C13 C14 H14 119.6
C14 C15 C16 121.16(12)
C14 C15 H15 119.4
C16 C15 H15 119.4
C17 C16 C15 117.70(12)
C17 C16 C19 121.17(12)
C15 C16 C19 121.13(12)
C18 C17 C16 121.31(12)
C18 C17 H17 119.3
C16 C17 H17 119.3
C17 C18 C13 120.70(13)
C17 C18 H18 119.7
C13 C18 H18 119.7
C24 C19 C20 117.96(12)
C24 C19 C16 121.01(12)
C20 C19 C16 121.03(12)
C21 C20 C19 121.06(13)
C21 C20 H20 119.5
C19 C20 H20 119.5
C22 C21 C20 120.12(13)
C22 C21 H21 119.9
C20 C21 H21 119.9
C21 C22 C23 119.57(13)
C21 C22 H22 120.2
C23 C22 H22 120.2
C22 C23 C24 120.50(13)
C22 C23 H23 119.7
C24 C23 H23 119.7
C23 C24 C19 120.78(13)
C23 C24 H24 119.6
C19 C24 H24 119.6
C26 C25 C8 110.85(12)
C26 C25 C27 110.40(13)
C8 C25 C27 112.61(12)
C26 C25 H25 107.6
C8 C25 H25 107.6
C27 C25 H25 107.6
C25 C26 H26A 109.5
C25 C26 H26B 109.5
H26A C26 H26B 109.5
C25 C26 H26C 109.5
H26A C26 H26C 109.5
H26B C26 H26C 109.5
C25 C27 H27A 109.5
C25 C27 H27B 109.5
H27A C27 H27B 109.5
C25 C27 H27C 109.5
H27A C27 H27C 109.5
H27B C27 H27C 109.5
C37 C28 C29 108.25(12)
C37 C28 C38 123.41(12)
C29 C28 C38 127.78(12)
C30 C29 C28 108.38(12)
C30 C29 C40 123.09(12)
C28 C29 C40 128.46(12)
C31 C30 C29 109.55(12)
C31 C30 H30 125.2
C29 C30 H30 125.2
C32 C31 C30 125.43(13)
C32 C31 C37 127.39(13)
C30 C31 C37 107.14(12)
C33 C32 C31 128.41(14)
C33 C32 H32 115.8
C31 C32 H32 115.8
C32 C33 C34 129.22(14)
C32 C33 H33 115.4
C34 C33 H33 115.4
C33 C34 C35 130.54(13)
C33 C34 H34 114.7
C35 C34 H34 114.7
C34 C35 C36 126.45(13)
C34 C35 C52 117.22(13)
C36 C35 C52 116.33(13)
C37 C36 C35 130.35(13)
C37 C36 H36 114.8
C35 C36 H36 114.8
C36 C37 C28 125.93(13)
C36 C37 C31 127.44(12)
C28 C37 C31 106.63(11)
O3 C38 O4 122.09(13)
O3 C38 C28 126.29(13)
O4 C38 C28 111.61(11)
O4 C39 H39A 109.5
O4 C39 H39B 109.5
H39A C39 H39B 109.5
O4 C39 H39C 109.5
H39A C39 H39C 109.5
H39B C39 H39C 109.5
C45 C40 C41 117.56(12)
C45 C40 C29 120.62(12)
C41 C40 C29 121.80(12)
C42 C41 C40 121.29(12)
C42 C41 H41 119.4
C40 C41 H41 119.4
C41 C42 C43 121.25(13)
C41 C42 H42 119.4
C43 C42 H42 119.4
C44 C43 C42 117.36(12)
C44 C43 C46 121.77(12)
C42 C43 C46 120.88(12)
C45 C44 C43 121.35(13)
C45 C44 H44 119.3
C43 C44 H44 119.3
C44 C45 C40 121.18(13)
C44 C45 H45 119.4
C40 C45 H45 119.4
C51 C46 C47 117.62(12)
C51 C46 C43 121.25(12)
C47 C46 C43 121.13(12)
C48 C47 C46 121.40(13)
C48 C47 H47 119.3
C46 C47 H47 119.3
C47 C48 C49 120.06(13)
C47 C48 H48 120.0
C49 C48 H48 120.0
C48 C49 C50 119.49(13)
C48 C49 H49 120.3
C50 C49 H49 120.3
C51 C50 C49 120.31(13)
C51 C50 H50 119.8
C49 C50 H50 119.8
C50 C51 C46 121.09(13)
C50 C51 H51 119.5
C46 C51 H51 119.5
C54 C52 C35 111.81(12)
C54 C52 C53 110.75(14)
C35 C52 C53 110.98(12)
C54 C52 H52 107.7
C35 C52 H52 107.7
C53 C52 H52 107.7
C52 C53 H53A 109.5
C52 C53 H53B 109.5
H53A C53 H53B 109.5
C52 C53 H53C 109.5
H53A C53 H53C 109.5
H53B C53 H53C 109.5
C52 C54 H54A 109.5
C52 C54 H54B 109.5
H54A C54 H54B 109.5
C52 C54 H54C 109.5
H54A C54 H54C 109.5
H54B C54 H54C 109.5

loop_
_geom_bond_atom_site_label_1
_geom_bond_atom_site_label_2
_geom_bond_distance
O1 C11 1.2091(16)
O2 C11 1.3555(16)
O2 C12 1.4365(16)
O3 C38 1.2088(17)
O4 C38 1.3395(17)
O4 C39 1.4323(17)
C1 C10 1.4181(18)
C1 C2 1.4353(18)
C1 C11 1.4660(19)
C2 C3 1.3941(19)
C2 C13 1.4812(18)
C3 C4 1.4034(18)
C3 H3 0.9500
C4 C5 1.3867(19)
C4 C10 1.4794(18)
C5 C6 1.3928(19)
C5 H5 0.9500
C6 C7 1.390(2)
C6 H6 0.9500
C7 C8 1.400(2)
C7 H7 0.9500
C8 C9 1.3996(19)
C8 C25 1.5289(19)
C9 C10 1.3946(18)
C9 H9 0.9500
C12 H12A 0.9800
C12 H12B 0.9800
C12 H12C 0.9800
C13 C14 1.3989(19)
C13 C18 1.4004(19)
C14 C15 1.3847(19)
C14 H14 0.9500
C15 C16 1.4046(19)
C15 H15 0.9500
C16 C17 1.3976(19)
C16 C19 1.4887(18)
C17 C18 1.3878(19)
C17 H17 0.9500
C18 H18 0.9500
C19 C24 1.3989(19)
C19 C20 1.3998(19)
C20 C21 1.3925(19)
C20 H20 0.9500
C21 C22 1.384(2)
C21 H21 0.9500
C22 C23 1.386(2)
C22 H22 0.9500
C23 C24 1.3896(19)
C23 H23 0.9500
C24 H24 0.9500
C25 C26 1.527(2)
C25 C27 1.533(2)
C25 H25 1.0000
C26 H26A 0.9800
C26 H26B 0.9800
C26 H26C 0.9800
C27 H27A 0.9800
C27 H27B 0.9800
C27 H27C 0.9800
C28 C37 1.4211(18)
C28 C29 1.4264(18)
C28 C38 1.4681(19)
C29 C30 1.4036(19)
C29 C40 1.4757(18)
C30 C31 1.4012(19)
C30 H30 0.9500
C31 C32 1.3921(19)
C31 C37 1.4750(18)
C32 C33 1.390(2)
C32 H32 0.9500
C33 C34 1.392(2)
C33 H33 0.9500
C34 C35 1.396(2)
C34 H34 0.9500
C35 C36 1.3965(19)
C35 C52 1.530(2)
C36 C37 1.3898(19)
C36 H36 0.9500
C39 H39A 0.9800
C39 H39B 0.9800
C39 H39C 0.9800
C40 C45 1.3972(19)
C40 C41 1.4001(19)
C41 C42 1.3829(19)
C41 H41 0.9500
C42 C43 1.4025(18)
C42 H42 0.9500
C43 C44 1.3991(19)
C43 C46 1.4916(18)
C44 C45 1.3864(19)
C44 H44 0.9500
C45 H45 0.9500
C46 C51 1.4003(18)
C46 C47 1.4028(19)
C47 C48 1.387(2)
C47 H47 0.9500
C48 C49 1.390(2)
C48 H48 0.9500
C49 C50 1.390(2)
C49 H49 0.9500
C50 C51 1.3891(19)
C50 H50 0.9500
C51 H51 0.9500
C52 C54 1.527(2)
C52 C53 1.530(2)
C52 H52 1.0000
C53 H53A 0.9800
C53 H53B 0.9800
C53 H53C 0.9800
C54 H54A 0.9800
C54 H54B 0.9800
C54 H54C 0.9800

loop_
_geom_torsion_atom_site_label_1
_geom_torsion_atom_site_label_2
_geom_torsion_atom_site_label_3
_geom_torsion_atom_site_label_4
_geom_torsion
C10 C1 C2 C3 -2.27(15)
C11 C1 C2 C3 167.42(13)
C10 C1 C2 C13 174.73(13)
C11 C1 C2 C13 -15.6(2)
C1 C2 C3 C4 0.58(15)
C13 C2 C3 C4 -176.65(12)
C2 C3 C4 C5 -175.89(13)
C2 C3 C4 C10 1.26(15)
C3 C4 C5 C6 179.85(14)
C10 C4 C5 C6 3.3(2)
C4 C5 C6 C7 4.1(2)
C5 C6 C7 C8 -2.6(3)
C6 C7 C8 C9 -4.7(3)
C6 C7 C8 C25 178.07(14)
C7 C8 C9 C10 5.1(2)
C25 C8 C9 C10 -177.66(13)
C8 C9 C10 C1 179.67(14)
C8 C9 C10 C4 3.0(2)
C2 C1 C10 C9 -174.24(13)
C11 C1 C10 C9 15.5(2)
C2 C1 C10 C4 2.96(14)
C11 C1 C10 C4 -167.30(12)
C5 C4 C10 C9 -8.4(2)
C3 C4 C10 C9 174.56(13)
C5 C4 C10 C1 174.44(13)
C3 C4 C10 C1 -2.62(14)
C12 O2 C11 O1 -5.93(19)
C12 O2 C11 C1 176.91(11)
C10 C1 C11 O1 -16.3(2)
C2 C1 C11 O1 175.41(14)
C10 C1 C11 O2 160.66(12)
C2 C1 C11 O2 -7.60(19)
C3 C2 C13 C14 134.06(14)
C1 C2 C13 C14 -42.6(2)
C3 C2 C13 C18 -41.84(19)
C1 C2 C13 C18 141.53(14)
C18 C13 C14 C15 -0.44(19)
C2 C13 C14 C15 -176.40(12)
C13 C14 C15 C16 -0.8(2)
C14 C15 C16 C17 0.94(19)
C14 C15 C16 C19 -179.20(12)
C15 C16 C17 C18 0.1(2)
C19 C16 C17 C18 -179.80(12)
C16 C17 C18 C13 -1.3(2)
C14 C13 C18 C17 1.4(2)
C2 C13 C18 C17 177.48(12)
C17 C16 C19 C24 24.67(19)
C15 C16 C19 C24 -155.19(13)
C17 C16 C19 C20 -155.31(13)
C15 C16 C19 C20 24.83(19)
C24 C19 C20 C21 0.2(2)
C16 C19 C20 C21 -179.81(12)
C19 C20 C21 C22 -0.4(2)
C20 C21 C22 C23 0.3(2)
C21 C22 C23 C24 -0.1(2)
C22 C23 C24 C19 -0.1(2)
C20 C19 C24 C23 0.0(2)
C16 C19 C24 C23 -179.99(13)
C9 C8 C25 C26 -109.46(15)
C7 C8 C25 C26 68.08(17)
C9 C8 C25 C27 126.29(14)
C7 C8 C25 C27 -56.17(17)
C37 C28 C29 C30 1.66(15)
C38 C28 C29 C30 -169.92(13)
C37 C28 C29 C40 -175.36(13)
C38 C28 C29 C40 13.1(2)
C28 C29 C30 C31 -0.57(16)
C40 C29 C30 C31 176.65(12)
C29 C30 C31 C32 177.20(13)
C29 C30 C31 C37 -0.70(15)
C30 C31 C32 C33 -179.04(14)
C37 C31 C32 C33 -1.6(2)
C31 C32 C33 C34 -2.2(3)
C32 C33 C34 C35 0.9(3)
C33 C34 C35 C36 3.1(3)
C33 C34 C35 C52 -176.71(15)
C34 C35 C36 C37 -3.1(2)
C52 C35 C36 C37 176.77(14)
C35 C36 C37 C28 179.09(14)
C35 C36 C37 C31 -1.6(2)
C29 C28 C37 C36 177.40(13)
C38 C28 C37 C36 -10.6(2)
C29 C28 C37 C31 -2.04(15)
C38 C28 C37 C31 169.98(12)
C32 C31 C37 C36 4.4(2)
C30 C31 C37 C36 -177.74(13)
C32 C31 C37 C28 -176.14(13)
C30 C31 C37 C28 1.69(15)
C39 O4 C38 O3 1.5(2)
C39 O4 C38 C28 -179.86(12)
C37 C28 C38 O3 23.9(2)
C29 C28 C38 O3 -165.68(15)
C37 C28 C38 O4 -154.68(13)
C29 C28 C38 O4 15.7(2)
C30 C29 C40 C45 40.26(19)
C28 C29 C40 C45 -143.11(14)
C30 C29 C40 C41 -138.08(14)
C28 C29 C40 C41 38.5(2)
C45 C40 C41 C42 1.0(2)
C29 C40 C41 C42 179.44(12)
C40 C41 C42 C43 -0.1(2)
C41 C42 C43 C44 -0.72(19)
C41 C42 C43 C46 179.47(12)
C42 C43 C44 C45 0.5(2)
C46 C43 C44 C45 -179.65(12)
C43 C44 C45 C40 0.4(2)
C41 C40 C45 C44 -1.2(2)
C29 C40 C45 C44 -179.63(12)
C44 C43 C46 C51 -18.5(2)
C42 C43 C46 C51 161.27(13)
C44 C43 C46 C47 161.97(13)
C42 C43 C46 C47 -18.2(2)
C51 C46 C47 C48 -1.4(2)
C43 C46 C47 C48 178.17(13)
C46 C47 C48 C49 1.4(2)
C47 C48 C49 C50 0.0(2)
C48 C49 C50 C51 -1.3(2)
C49 C50 C51 C46 1.3(2)
C47 C46 C51 C50 0.0(2)
C43 C46 C51 C50 -179.49(12)
C34 C35 C52 C54 -121.52(15)
C36 C35 C52 C54 58.64(17)
C34 C35 C52 C53 114.27(15)
C36 C35 C52 C53 -65.57(17)
